data_7245856
loop_
_publ_author_name
'Komisarek, Daniel'
'Haj Hassani Sohi, Takin'
'Vasylyeva, Vera'

_publ_section_title
;
 Co-Crystals of Zwitterionic GABA API&#x2019;s Pregabalin and Phenibut:
 Properties and Application
;
_journal_name_full CrystEngComm
_journal_paper_doi 10.1039/D2CE01416E
_journal_year 2022
_chemical_absolute_configuration ad
_chemical_formula_moiety 'C8 H17 N O2'
_chemical_formula_sum 'C8 H17 N O2'
_chemical_formula_weight 159.22
_chemical_name_common (R)-Pregabalin
_chemical_name_systematic '(R)-3-isobutyl-\^I^3^-aminobutyric acid'
_space_group_crystal_system orthorhombic
_space_group_IT_number 19
_space_group_name_Hall 'P 2ac 2ab'
_space_group_name_H-M_alt 'P 21 21 21'
_atom_sites_solution_hydrogens difmap
_atom_sites_solution_primary dual
_audit_creation_method
;
Olex2 1.3
(compiled 2020.11.12 svn.r5f609507 for OlexSys, GUI svn.r6272)
;
_audit_update_record
;
2022-05-03 deposited with the CCDC.	2022-11-17 downloaded from the CCDC.
;
_cell_angle_alpha 90
_cell_angle_beta 90
_cell_angle_gamma 90
_cell_formula_units_Z 4
_cell_length_a 6.3684(2)
_cell_length_b 7.8176(2)
_cell_length_c 18.5044(7)
_cell_measurement_reflns_used 2978
_cell_measurement_temperature 99.98(10)
_cell_measurement_theta_max 76.0830
_cell_measurement_theta_min 4.7400
_cell_volume 921.25(5)
_computing_cell_refinement 'CrysAlisPro 1.171.41.92a (Rigaku OD, 2020)'
_computing_data_collection 'CrysAlisPro 1.171.41.92a (Rigaku OD, 2020)'
_computing_data_reduction 'CrysAlisPro 1.171.41.92a (Rigaku OD, 2020)'
_computing_molecular_graphics 'Olex2 1.3 (Dolomanov et al., 2009)'
_computing_publication_material 'Olex2 1.3 (Dolomanov et al., 2009)'
_computing_structure_refinement 'XL  (Sheldrick, 2008)'
_computing_structure_solution 'SHELXT 2014/5 (Sheldrick, 2014)'
_diffrn_ambient_environment N~2~
_diffrn_ambient_temperature 99.98(10)
_diffrn_detector 'Hybrid Pixel Array Detector'
_diffrn_detector_area_resol_mean 10.0000
_diffrn_detector_type HyPix
_diffrn_measured_fraction_theta_full 0.999
_diffrn_measured_fraction_theta_max 0.934
_diffrn_measurement_details
;
List of Runs (angles in degrees, time in seconds):

  # Type    Start    End  Width  t~exp~   \w     \q     \k     \f   Frames
#--------------------------------------------------------------------------
  1  \w    109.00 137.00   0.50    0.25    --  109.41  45.00 -31.00   56
  2  \w    142.00 168.00   0.50    0.25    --  109.41 125.00 -30.00   52
  3  \w     98.00 125.00   0.50    0.25    --  109.41 125.00 -30.00   54
  4  \w    105.00 176.00   0.50    0.25    --  109.41  79.00 157.00  142
  5  \w    -17.00  12.00   0.50    0.06    --   49.27 -19.00  30.00   58
  6  \w    -21.00  38.00   0.50    0.06    --   49.27 -45.00 177.00  118
  7  \w     60.00  91.00   0.50    0.25    --  109.41 -77.00  30.00   62
  8  \w     59.00  84.00   0.50    0.25    --  109.41 -77.00-120.00   50
  9  \w    -21.00   7.00   0.50    0.06    --  -49.27  19.00 -90.00   56
 10  \w    -45.00 -20.00   0.50    0.25    --  -90.00  38.00-180.00   50
 11  \w    -56.00 -19.00   0.50    0.25    --  -90.00  45.00 -31.00   74
 12  \w    -46.00 -21.00   0.50    0.25    --  -90.00  38.00   0.00   50
 13  \w    -47.00 -20.00   0.50    0.25    --  -90.00  38.00  90.00   54
 14  \w    -48.00 -23.00   0.50    0.25    --  -90.00  38.00 150.00   50
 15  \w   -154.00 -79.00   0.50    0.25    --  -90.00 -38.00  90.00  150
 16  \w   -116.00 -91.00   0.50    0.25    --  -90.00-114.00 -46.00   50
 17  \w   -107.00 -74.00   0.50    0.06    --  -49.27-125.00   0.00   66
 18  \w   -116.00 -78.00   0.50    0.06    --  -49.27-125.00 120.00   76
 19  \w    -48.00 -22.00   0.50    0.25    --  -90.00 125.00  60.00   52
 20  \w    -85.00 -51.00   0.50    0.25    --  -90.00 125.00  60.00   68
;
_diffrn_measurement_device 'four-circle diffractometer'
_diffrn_measurement_device_type 'XtaLAB Synergy, Dualflex, HyPix'
_diffrn_measurement_method '\w scans'
_diffrn_orient_matrix_type 'CrysAlisPro convention (1999,Acta A55,543-557)'
_diffrn_orient_matrix_UB_11 -0.0389538000
_diffrn_orient_matrix_UB_12 0.0143264000
_diffrn_orient_matrix_UB_13 -0.0819048000
_diffrn_orient_matrix_UB_21 -0.1289694000
_diffrn_orient_matrix_UB_22 -0.1667296000
_diffrn_orient_matrix_UB_23 0.0019821000
_diffrn_orient_matrix_UB_31 -0.2009320000
_diffrn_orient_matrix_UB_32 0.1042122000
_diffrn_orient_matrix_UB_33 0.0145941000
_diffrn_radiation_monochromator mirror
_diffrn_radiation_probe x-ray
_diffrn_radiation_type 'Cu K\a'
_diffrn_radiation_wavelength 1.54184
_diffrn_reflns_av_R_equivalents 0.0547
_diffrn_reflns_av_unetI/netI 0.0588
_diffrn_reflns_Laue_measured_fraction_full 0.999
_diffrn_reflns_Laue_measured_fraction_max 0.934
_diffrn_reflns_limit_h_max 6
_diffrn_reflns_limit_h_min -8
_diffrn_reflns_limit_k_max 9
_diffrn_reflns_limit_k_min -9
_diffrn_reflns_limit_l_max 22
_diffrn_reflns_limit_l_min -23
_diffrn_reflns_number 4569
_diffrn_reflns_point_group_measured_fraction_full 0.997
_diffrn_reflns_point_group_measured_fraction_max 0.912
_diffrn_reflns_theta_full 67.684
_diffrn_reflns_theta_max 77.544
_diffrn_reflns_theta_min 4.780
_diffrn_source 'micro-focus sealed X-ray tube'
_diffrn_source_type 'PhotonJet (Cu) X-ray Source'
_exptl_absorpt_coefficient_mu 0.656
_exptl_absorpt_correction_T_max 1.000
_exptl_absorpt_correction_T_min 0.514
_exptl_absorpt_correction_type gaussian
_exptl_absorpt_process_details
;
CrysAlisPro 1.171.41.92a (Rigaku Oxford Diffraction, 2020)
Numerical absorption correction based on gaussian integration over
a multifaceted crystal model
Empirical absorption correction using spherical harmonics,
implemented in SCALE3 ABSPACK scaling algorithm.
;
_exptl_crystal_colour Colourless
_exptl_crystal_density_diffrn 1.148
_exptl_crystal_density_method 'not measured'
_exptl_crystal_description Plate
_exptl_crystal_F_000 352
_exptl_crystal_size_max 0.36
_exptl_crystal_size_mid 0.25
_exptl_crystal_size_min 0.1
_refine_diff_density_max 0.197
_refine_diff_density_min -0.220
_refine_diff_density_rms 0.058
_refine_ls_abs_structure_details
;
 Flack x determined using 625 quotients [(I+)-(I-)]/[(I+)+(I-)]
 (Parsons, Flack and Wagner, Acta Cryst. B69 (2013) 249-259).
;
_refine_ls_abs_structure_Flack -0.04(19)
_refine_ls_extinction_method none
_refine_ls_goodness_of_fit_ref 1.053
_refine_ls_hydrogen_treatment refall
_refine_ls_matrix_type full
_refine_ls_number_parameters 168
_refine_ls_number_reflns 1779
_refine_ls_number_restraints 0
_refine_ls_restrained_S_all 1.053
_refine_ls_R_factor_all 0.0430
_refine_ls_R_factor_gt 0.0405
_refine_ls_shift/su_max 0.000
_refine_ls_shift/su_mean 0.000
_refine_ls_structure_factor_coef Fsqd
_refine_ls_weighting_details 'w=1/[\s^2^(Fo^2^)+(0.0591P)^2^] where P=(Fo^2^+2Fc^2^)/3'
_refine_ls_weighting_scheme calc
_refine_ls_wR_factor_gt 0.0975
_refine_ls_wR_factor_ref 0.0995
_reflns_Friedel_coverage 0.643
_reflns_Friedel_fraction_full 0.994
_reflns_Friedel_fraction_max 0.880
_reflns_number_gt 1660
_reflns_number_total 1779
_reflns_threshold_expression 'I > 2\s(I)'
_cod_data_source_file d2ce01416e2.cif
_cod_data_source_block (R)-Pregabalin
_cod_database_code 7245856
_chemical_oxdiff_formula 'C8 H17 N O2'
_shelx_space_group_comment
;
The symmetry employed for this shelxl refinement is uniquely defined
by the following loop, which should always be used as a source of
symmetry information in preference to the above space-group names.
They are only intended as comments.
;
_shelx_estimated_absorpt_t_max 0.937
_shelx_estimated_absorpt_t_min 0.798
_reflns_odcompleteness_completeness 100.00
_reflns_odcompleteness_iscentric 1
_reflns_odcompleteness_theta 66.97
_olex2_refinement_description
;
;
_olex2_submission_special_instructions 'No special instructions were received'
_oxdiff_exptl_absorpt_empirical_details
;
Empirical correction (ABSPACK) includes:
- Absorption correction using spherical harmonics
- Frame scaling
;
_oxdiff_exptl_absorpt_empirical_full_max 1.539
_oxdiff_exptl_absorpt_empirical_full_min 0.707

loop_
_space_group_symop_operation_xyz
'x, y, z'
'-x+1/2, -y, z+1/2'
'-x, y+1/2, -z+1/2'
'x+1/2, -y+1/2, -z'

loop_
_atom_site_label
_atom_site_type_symbol
_atom_site_fract_x
_atom_site_fract_y
_atom_site_fract_z
_atom_site_U_iso_or_equiv
_atom_site_adp_type
_atom_site_occupancy
_atom_site_site_symmetry_order
_atom_site_calc_flag
_atom_site_refinement_flags_posn
_atom_site_refinement_flags_adp
_atom_site_refinement_flags_occupancy
_atom_site_disorder_assembly
_atom_site_disorder_group
O1 O 0.0338(2) 1.05315(18) 0.51530(9) 0.0286(4) Uani 1 1 d . . . . .
O2 O 0.3125(2) 0.96538(19) 0.57764(8) 0.0279(4) Uani 1 1 d . . . . .
N1 N 0.1134(3) 0.3964(2) 0.51309(11) 0.0248(4) Uani 1 1 d . . . . .
C1 C 0.1346(3) 0.9423(3) 0.55154(11) 0.0221(4) Uani 1 1 d . . . . .
C6 C 0.2822(4) 0.5692(3) 0.73331(12) 0.0297(5) Uani 1 1 d . . . . .
C3 C 0.1478(3) 0.6355(2) 0.60356(12) 0.0242(4) Uani 1 1 d . . . . .
C4 C 0.0685(3) 0.4543(3) 0.58833(12) 0.0272(4) Uani 1 1 d . . . . .
C2 C 0.0272(3) 0.7687(3) 0.55973(13) 0.0261(5) Uani 1 1 d . . . . .
C5 C 0.1352(3) 0.6734(3) 0.68455(13) 0.0272(5) Uani 1 1 d . . . . .
C7 C 0.5119(4) 0.5959(4) 0.71345(16) 0.0394(6) Uani 1 1 d . . . . .
C8 C 0.2462(5) 0.6153(4) 0.81208(15) 0.0437(6) Uani 1 1 d . . . . .
H10 H 0.166(4) 0.798(3) 0.6906(14) 0.024(6) Uiso 1 1 d . . . . .
H3 H 0.289(4) 0.641(3) 0.5881(14) 0.024(6) Uiso 1 1 d . . . . .
H11 H 0.255(4) 0.452(4) 0.7295(15) 0.029(6) Uiso 1 1 d . . . . .
H2 H 0.000(5) 0.727(4) 0.5048(17) 0.033(7) Uiso 1 1 d . . . . .
H4 H 0.143(4) 0.372(4) 0.6197(16) 0.035(7) Uiso 1 1 d . . . . .
H17 H 0.099(5) 0.593(5) 0.829(2) 0.051(9) Uiso 1 1 d . . . . .
H5 H -0.088(4) 0.441(4) 0.5958(16) 0.036(7) Uiso 1 1 d . . . . .
H9 H -0.012(4) 0.658(3) 0.7002(15) 0.030(6) Uiso 1 1 d . . . . .
H1 H -0.110(5) 0.792(3) 0.5801(16) 0.031(6) Uiso 1 1 d . . . . .
H6 H 0.248(5) 0.425(4) 0.5017(15) 0.033(7) Uiso 1 1 d . . . . .
H12 H 0.553(6) 0.723(5) 0.710(2) 0.058(10) Uiso 1 1 d . . . . .
H7 H 0.096(4) 0.278(4) 0.5131(15) 0.025(6) Uiso 1 1 d . . . . .
H16 H 0.284(5) 0.730(5) 0.818(2) 0.053(9) Uiso 1 1 d . . . . .
H13 H 0.547(5) 0.552(4) 0.6652(19) 0.046(8) Uiso 1 1 d . . . . .
H8 H 0.023(5) 0.441(4) 0.4796(17) 0.037(7) Uiso 1 1 d . . . . .
H15 H 0.337(6) 0.547(5) 0.851(2) 0.060(9) Uiso 1 1 d . . . . .
H14 H 0.605(5) 0.544(5) 0.7521(19) 0.050(9) Uiso 1 1 d . . . . .

loop_
_atom_site_aniso_label
_atom_site_aniso_U_11
_atom_site_aniso_U_22
_atom_site_aniso_U_33
_atom_site_aniso_U_23
_atom_site_aniso_U_13
_atom_site_aniso_U_12
O1 0.0277(7) 0.0171(6) 0.0411(8) 0.0036(7) -0.0041(6) -0.0001(6)
O2 0.0237(7) 0.0247(7) 0.0354(8) 0.0018(6) -0.0028(6) -0.0042(6)
N1 0.0236(8) 0.0167(8) 0.0343(9) 0.0014(7) -0.0007(7) -0.0004(6)
C1 0.0233(9) 0.0178(8) 0.0251(9) -0.0014(8) 0.0028(8) 0.0006(7)
C6 0.0345(11) 0.0220(10) 0.0326(11) 0.0026(8) -0.0008(9) 0.0013(9)
C3 0.0228(9) 0.0191(9) 0.0307(10) 0.0022(8) 0.0014(8) -0.0010(7)
C4 0.0300(10) 0.0177(9) 0.0338(10) 0.0034(9) 0.0019(8) -0.0028(8)
C2 0.0231(10) 0.0190(9) 0.0361(11) 0.0035(8) -0.0031(9) -0.0023(7)
C5 0.0265(10) 0.0221(10) 0.0332(10) 0.0012(8) 0.0044(9) 0.0026(8)
C7 0.0302(11) 0.0422(14) 0.0459(14) 0.0008(11) -0.0058(10) 0.0063(10)
C8 0.0568(17) 0.0422(14) 0.0321(13) 0.0014(10) 0.0005(12) 0.0027(12)

loop_
_atom_type_symbol
_atom_type_description
_atom_type_scat_dispersion_real
_atom_type_scat_dispersion_imag
_atom_type_scat_source
C C 0.0181 0.0091 'International Tables Vol C Tables 4.2.6.8 and 6.1.1.4'
H H 0.0000 0.0000 'International Tables Vol C Tables 4.2.6.8 and 6.1.1.4'
N N 0.0311 0.0180 'International Tables Vol C Tables 4.2.6.8 and 6.1.1.4'
O O 0.0492 0.0322 'International Tables Vol C Tables 4.2.6.8 and 6.1.1.4'

loop_
_exptl_crystal_face_index_h
_exptl_crystal_face_index_k
_exptl_crystal_face_index_l
_exptl_crystal_face_perp_dist
-4 -1 0 0.1977
0 -5 -3 0.1186
0 5 3 0.1159
-3 3 2 0.2256
-2 1 -11 0.0900
0 -1 -12 0.0578
1 0 12 0.0149
2 0 -10 0.0835
0 2 -11 0.0412

loop_
_geom_angle_atom_site_label_1
_geom_angle_atom_site_label_2
_geom_angle_atom_site_label_3
_geom_angle
_geom_angle_site_symmetry_1
_geom_angle_site_symmetry_3
_geom_angle_publ_flag
C4 N1 H6 108.7(18) . . ?
C4 N1 H7 106.1(17) . . ?
C4 N1 H8 113.3(19) . . ?
H6 N1 H7 111(3) . . ?
H6 N1 H8 110(2) . . ?
H7 N1 H8 108(3) . . ?
O1 C1 C2 115.64(16) . . ?
O2 C1 O1 124.48(18) . . ?
O2 C1 C2 119.84(18) . . ?
C5 C6 H11 111.2(15) . . ?
C7 C6 C5 111.8(2) . . ?
C7 C6 H11 107.2(15) . . ?
C8 C6 C5 110.23(19) . . ?
C8 C6 C7 110.1(2) . . ?
C8 C6 H11 106.1(17) . . ?
C4 C3 H3 107.4(15) . . ?
C2 C3 C4 111.56(17) . . ?
C2 C3 C5 111.20(17) . . ?
C2 C3 H3 106.7(16) . . ?
C5 C3 C4 110.03(17) . . ?
C5 C3 H3 109.8(16) . . ?
N1 C4 C3 112.93(17) . . ?
N1 C4 H4 105.0(17) . . ?
N1 C4 H5 106.6(17) . . ?
C3 C4 H4 109.5(16) . . ?
C3 C4 H5 113.2(17) . . ?
H4 C4 H5 109(2) . . ?
C1 C2 H2 104.2(15) . . ?
C1 C2 H1 105.9(16) . . ?
C3 C2 C1 115.69(16) . . ?
C3 C2 H2 112.1(15) . . ?
C3 C2 H1 112.0(17) . . ?
H2 C2 H1 106(2) . . ?
C6 C5 H10 109.4(15) . . ?
C6 C5 H9 109.8(16) . . ?
C3 C5 C6 116.17(18) . . ?
C3 C5 H10 106.8(15) . . ?
C3 C5 H9 108.3(16) . . ?
H10 C5 H9 106(2) . . ?
C6 C7 H12 113(2) . . ?
C6 C7 H13 113.1(18) . . ?
C6 C7 H14 109.5(18) . . ?
H12 C7 H13 103(3) . . ?
H12 C7 H14 106(3) . . ?
H13 C7 H14 112(3) . . ?
C6 C8 H17 114(2) . . ?
C6 C8 H16 108(3) . . ?
C6 C8 H15 116(2) . . ?
H17 C8 H16 111(3) . . ?
H17 C8 H15 102(3) . . ?
H16 C8 H15 105(3) . . ?

loop_
_geom_bond_atom_site_label_1
_geom_bond_atom_site_label_2
_geom_bond_distance
_geom_bond_site_symmetry_2
_geom_bond_publ_flag
O1 C1 1.269(2) . ?
O2 C1 1.245(2) . ?
N1 C4 1.492(3) . ?
N1 H6 0.91(3) . ?
N1 H7 0.93(3) . ?
N1 H8 0.91(3) . ?
C1 C2 1.528(3) . ?
C6 C5 1.535(3) . ?
C6 C7 1.522(4) . ?
C6 C8 1.519(3) . ?
C6 H11 0.94(3) . ?
C3 C4 1.530(3) . ?
C3 C2 1.527(3) . ?
C3 C5 1.530(3) . ?
C3 H3 0.95(3) . ?
C4 H4 0.99(3) . ?
C4 H5 1.01(3) . ?
C2 H2 1.08(3) . ?
C2 H1 0.97(3) . ?
C5 H10 1.00(3) . ?
C5 H9 0.99(3) . ?
C7 H12 1.03(4) . ?
C7 H13 0.98(3) . ?
C7 H14 1.01(3) . ?
C8 H17 1.00(3) . ?
C8 H16 0.94(4) . ?
C8 H15 1.06(4) . ?

loop_
_geom_torsion_atom_site_label_1
_geom_torsion_atom_site_label_2
_geom_torsion_atom_site_label_3
_geom_torsion_atom_site_label_4
_geom_torsion
_geom_torsion_site_symmetry_1
_geom_torsion_site_symmetry_2
_geom_torsion_site_symmetry_3
_geom_torsion_site_symmetry_4
_geom_torsion_publ_flag
O1 C1 C2 C3 -179.77(18) . . . . ?
O2 C1 C2 C3 2.5(3) . . . . ?
C4 C3 C2 C1 -161.10(18) . . . . ?
C4 C3 C5 C6 66.7(2) . . . . ?
C2 C3 C4 N1 66.9(2) . . . . ?
C2 C3 C5 C6 -169.13(18) . . . . ?
C5 C3 C4 N1 -169.14(16) . . . . ?
C5 C3 C2 C1 75.6(2) . . . . ?
C7 C6 C5 C3 59.4(3) . . . . ?
C8 C6 C5 C3 -177.74(18) . . . . ?

loop_
_exptl_oxdiff_crystal_face_indexfrac_h
_exptl_oxdiff_crystal_face_indexfrac_k
_exptl_oxdiff_crystal_face_indexfrac_l
_exptl_oxdiff_crystal_face_x
_exptl_oxdiff_crystal_face_y
_exptl_oxdiff_crystal_face_z
-4.0555 -0.9774 -0.2040 0.1607 0.6856 0.7100
0.2467 -4.8723 -3.2533 0.1870 0.7741 -0.6048
-0.2331 4.8734 3.2525 -0.1875 -0.7760 0.6022
-3.4379 2.6980 1.9124 0.0159 -0.0027 0.9999
-1.6262 0.6676 -10.9350 0.9685 0.0767 0.2367
0.3983 -0.9059 -11.7645 0.9351 0.0764 -0.3461
0.8703 -0.0543 11.7463 -0.9968 -0.0799 -0.0091
2.2567 -0.3056 -10.0418 0.7302 -0.2600 -0.6318
-0.1754 1.9896 -11.0467 0.9401 -0.3310 0.0814
